data_7250661
loop_
_publ_author_name
'Williams, Katherine'
'Spencer, Catherine E.'
'de Mattos-Shipley, Kate M. J.'
'Shah, Anjali D.'
'Dao, Trong-Tuan'
'Davies, Jonathan A.'
'Heard, David M.'
'Song, Zhongshu'
'Winter, Ashley J.'
'Crump, Matthew P.'
'Willis, Christine L.'
'Bailey, Andrew M.'

_publ_section_title
;
 In vivo and in vitro investigations provide insights into maleidride
 biosynthesis in fungi
;
_journal_issue 28
_journal_name_full 'RSC Advances'
_journal_page_first 22799
_journal_page_last 22806
_journal_paper_doi 10.1039/D5RA02147B
_journal_volume 15
_journal_year 2025
_chemical_absolute_configuration ad
_chemical_formula_moiety 'C22 H28 O8'
_chemical_formula_sum 'C22 H28 O8'
_chemical_formula_weight 420.44
_space_group_crystal_system orthorhombic
_space_group_IT_number 19
_space_group_name_Hall 'P 2ac 2ab'
_space_group_name_H-M_alt 'P 21 21 21'
_atom_sites_solution_hydrogens geom
_atom_sites_solution_primary dual
_audit_creation_date 2024-06-27
_audit_creation_method
;
Olex2 1.5
(compiled 2024.02.16 svn.r378c4104 for OlexSys, GUI svn.r6928)
;
_audit_update_record
;
2024-06-27 deposited with the CCDC.	2025-06-19 downloaded from the CCDC.
;
_cell_angle_alpha 90
_cell_angle_beta 90
_cell_angle_gamma 90
_cell_formula_units_Z 4
_cell_length_a 8.25833(10)
_cell_length_b 12.69524(15)
_cell_length_c 20.3354(3)
_cell_measurement_reflns_used 9666
_cell_measurement_temperature 200(2)
_cell_measurement_theta_max 68.69
_cell_measurement_theta_min 5.36
_cell_volume 2131.99(5)
_computing_cell_refinement 'SAINT v8.39.0 (Bruker, 2018)'
_computing_data_collection 'Bruker SC-XRD Suite'
_computing_data_reduction 'SAINT v8.39.0 (Bruker, 2018)'
_computing_molecular_graphics 'Olex2 1.5 (Dolomanov et al., 2009)'
_computing_publication_material 'Olex2 1.5 (Dolomanov et al., 2009)'
_computing_structure_refinement 'SHELXL 2017/1 (Sheldrick, 2015)'
_computing_structure_solution 'SHELXT  (Sheldrick, 2015)'
_diffrn_ambient_temperature 200(2)
_diffrn_detector 'Bruker PHOTON III C7'
_diffrn_detector_type CPAD
_diffrn_measured_fraction_theta_full 0.998
_diffrn_measured_fraction_theta_max 0.997
_diffrn_measurement_device 'Bruker D8 Venture dual source kappa CPAD'
_diffrn_measurement_device_type 'Bristol D8 Venture Cu Source'
_diffrn_measurement_method '\f and \w-scan'
_diffrn_radiation_monochromator 'focusing mirrors'
_diffrn_radiation_probe x-ray
_diffrn_radiation_type CuK\a
_diffrn_radiation_wavelength 1.54178
_diffrn_reflns_av_R_equivalents 0.0532
_diffrn_reflns_av_unetI/netI 0.0398
_diffrn_reflns_Laue_measured_fraction_full 0.998
_diffrn_reflns_Laue_measured_fraction_max 0.997
_diffrn_reflns_limit_h_max 9
_diffrn_reflns_limit_h_min -9
_diffrn_reflns_limit_k_max 15
_diffrn_reflns_limit_k_min -15
_diffrn_reflns_limit_l_max 23
_diffrn_reflns_limit_l_min -24
_diffrn_reflns_number 22105
_diffrn_reflns_point_group_measured_fraction_full 0.986
_diffrn_reflns_point_group_measured_fraction_max 0.984
_diffrn_reflns_theta_full 67.679
_diffrn_reflns_theta_max 68.685
_diffrn_reflns_theta_min 5.574
_diffrn_source 'microfocus sealed X-ray tube'
_diffrn_source_current 1.1
_diffrn_source_power 0.05500000000000001
_diffrn_source_type 'Incoatec I\uS microsource'
_diffrn_source_voltage 50.0
_diffrn_standards_number 0
_exptl_absorpt_coefficient_mu 0.831
_exptl_absorpt_correction_T_max 0.7531
_exptl_absorpt_correction_T_min 0.2716
_exptl_absorpt_correction_type multi-scan
_exptl_absorpt_process_details
;
SADABS-2016/2 (Bruker,2016/2) was used for absorption correction.
wR2(int) was 0.1649 before and 0.0780 after correction.
The Ratio of minimum to maximum transmission is 0.3606.
The \l/2 correction factor is Not present.
;
_exptl_crystal_colour colourless
_exptl_crystal_colour_primary colourless
_exptl_crystal_density_diffrn 1.310
_exptl_crystal_description block
_exptl_crystal_F_000 896
_exptl_crystal_size_max 0.342
_exptl_crystal_size_mid 0.224
_exptl_crystal_size_min 0.187
_refine_diff_density_max 0.343
_refine_diff_density_min -0.432
_refine_diff_density_rms 0.095
_refine_ls_abs_structure_details
;
unknown
;
_refine_ls_abs_structure_Flack -0.1(3)
_refine_ls_extinction_method none
_refine_ls_goodness_of_fit_ref 1.114
_refine_ls_hydrogen_treatment constr
_refine_ls_matrix_type full
_refine_ls_number_parameters 307
_refine_ls_number_reflns 3875
_refine_ls_number_restraints 28
_refine_ls_restrained_S_all 1.117
_refine_ls_R_factor_all 0.0673
_refine_ls_R_factor_gt 0.0642
_refine_ls_shift/su_max 0.000
_refine_ls_shift/su_mean 0.000
_refine_ls_structure_factor_coef Fsqd
_refine_ls_weighting_details 'w=1/[\s^2^(Fo^2^)+(0.1724P)^2^+0.3296P] where P=(Fo^2^+2Fc^2^)/3'
_refine_ls_weighting_scheme calc
_refine_ls_wR_factor_gt 0.2048
_refine_ls_wR_factor_ref 0.2102
_reflns_Friedel_coverage 0.719
_reflns_Friedel_fraction_full 0.971
_reflns_Friedel_fraction_max 0.967
_reflns_number_gt 3719
_reflns_number_total 3875
_reflns_threshold_expression 'I > 2\s(I)'
_cod_data_source_file d5ra02147b2.cif
_cod_data_source_block a5_ads58_catraneiolidea
_cod_depositor_comments
;
The following automatic conversions were performed:

data item '_diffrn_radiation_probe' value 'X-ray' was changed to
'x-ray' in accordance with the
/home/data/users/saulius/crontab/automatic-downloads/rss-feeds/RSC/lib/dictionaries/cif_core.dic
dictionary named 'cif_core.dic' version 2.4.2 last updated on
2011-04-26.

Automatic conversion script
Id: cif_fix_values 8170 2020-07-09 18:12:32Z antanas 
;
_cod_original_cell_volume 2131.99(4)
_cod_database_code 7250661
_shelx_shelxl_version_number 2017/1
_shelx_space_group_comment
;
The symmetry employed for this shelxl refinement is uniquely defined
by the following loop, which should always be used as a source of
symmetry information in preference to the above space-group names.
They are only intended as comments.
;
_olex2_refinement_description
;
1. Fixed Uiso
 At 1.2 times of:
  All C(H) groups, All C(H,H) groups, All C(H,H,H,H) groups
 At 1.5 times of:
  All C(H,H,H) groups, All O(H) groups
2. Restrained distances
 C15A-C14 \\sim C15-C14 \\sim C16A-C15A \\sim C16-C15 \\sim C17A-C16A \\sim
C17-C16 \\sim C18-C17 ~
 C18A-C17A
 with sigma of 0.01
3. Uiso/Uaniso restraints and constraints
Uanis(C15) = Uanis(C15A)
4. Others
 Sof(H14C)=Sof(H14D)=Sof(C15A)=Sof(H15C)=Sof(H15D)=Sof(C16A)=Sof(H16C)=
 Sof(H16D)=Sof(C17A)=Sof(H17C)=Sof(H17D)=Sof(C18A)=Sof(H18A)=Sof(H18B)=
 Sof(H18C)=1-FVAR(1)
 Sof(H14A)=Sof(H14B)=Sof(C15)=Sof(H15A)=Sof(H15B)=Sof(C16)=Sof(H16A)=Sof(H16B)=
 Sof(C17)=Sof(H17A)=Sof(H17B)=Sof(C18)=Sof(H18D)=Sof(H18E)=Sof(H18F)=FVAR(1)
5.a Ternary CH refined with riding coordinates:
 C1(H1), C5(H5A)
5.b Secondary CH2 refined with riding coordinates:
 C2(H2A,H2B), C7(H7A,H7B), C14(H14A,H14B), C14(H14C,H14D), C15(H15A,H15B),
 C15A(H15C,H15D), C16(H16A,H16B), C16A(H16C,H16D), C17(H17A,H17B), C17A(H17C,
 H17D), C19(H19A,H19B), C20(H20A,H20B), C21(H21A,H21B)
5.c Idealised Me refined as rotating group:
 C18A(H18A,H18B,H18C), C18(H18D,H18E,H18F), C22(H22A,H22B,H22C)
5.d Idealised tetrahedral OH refined as rotating group:
 O4(H4), O5(H5)
;
_olex2_submission_special_instructions 'No special instructions were received'

loop_
_space_group_symop_operation_xyz
'x, y, z'
'-x+1/2, -y, z+1/2'
'x+1/2, -y+1/2, -z'
'-x, y+1/2, -z+1/2'

loop_
_atom_site_label
_atom_site_type_symbol
_atom_site_fract_x
_atom_site_fract_y
_atom_site_fract_z
_atom_site_U_iso_or_equiv
_atom_site_adp_type
_atom_site_occupancy
_atom_site_site_symmetry_order
_atom_site_calc_flag
_atom_site_refinement_flags_posn
_atom_site_refinement_flags_adp
_atom_site_refinement_flags_occupancy
_atom_site_disorder_assembly
_atom_site_disorder_group
O1 O 1.1438(4) 0.7359(3) 0.28824(15) 0.0421(8) Uani 1 1 d . . . . .
C1 C 0.6402(5) 0.7431(3) 0.21843(16) 0.0224(7) Uani 1 1 d . . . . .
H1 H 0.701826 0.798613 0.194088 0.027 Uiso 1 1 calc R U . . .
C2 C 0.7476(4) 0.6441(3) 0.22058(16) 0.0228(7) Uani 1 1 d . . . . .
H2A H 0.683897 0.584547 0.238360 0.027 Uiso 1 1 calc R U . . .
H2B H 0.781078 0.625654 0.175280 0.027 Uiso 1 1 calc R U . . .
O2 O 1.0324(5) 0.7860(3) 0.19229(17) 0.0485(9) Uani 1 1 d . . . . .
C3 C 0.8942(4) 0.6595(3) 0.26172(16) 0.0236(7) Uani 1 1 d . . . . .
O3 O 1.1768(4) 0.6571(3) 0.38672(17) 0.0504(9) Uani 1 1 d . . . . .
C4 C 0.9361(4) 0.6225(3) 0.32134(18) 0.0238(7) Uani 1 1 d . . . . .
O4 O 0.7712(4) 0.4655(2) 0.33222(14) 0.0321(6) Uani 1 1 d . . . . .
H4 H 0.836754 0.416084 0.325347 0.048 Uiso 1 1 calc R U . . .
O5 O 0.7985(3) 0.70092(19) 0.43255(12) 0.0244(6) Uani 1 1 d . . . . .
H5 H 0.864740 0.687603 0.462768 0.037 Uiso 1 1 calc R U . . .
C5 C 0.8508(4) 0.5477(3) 0.36668(17) 0.0246(8) Uani 1 1 d . . . . .
H5A H 0.933796 0.515055 0.396099 0.030 Uiso 1 1 calc R U . . .
C6 C 0.7252(4) 0.6055(3) 0.41074(15) 0.0203(7) Uani 1 1 d . . . . .
O6 O 0.5237(4) 0.9269(2) 0.35328(14) 0.0364(7) Uani 1 1 d . . . . .
C7 C 0.5716(4) 0.6356(3) 0.37057(16) 0.0206(7) Uani 1 1 d . . . . .
H7A H 0.560987 0.586049 0.333249 0.025 Uiso 1 1 calc R U . . .
H7B H 0.475392 0.626417 0.399026 0.025 Uiso 1 1 calc R U . . .
O7 O 0.4738(4) 0.8313(3) 0.44372(13) 0.0412(8) Uani 1 1 d . . . . .
C8 C 0.5714(4) 0.7451(3) 0.34433(16) 0.0206(7) Uani 1 1 d . . . . .
O8 O 0.5987(5) 0.9701(2) 0.25032(14) 0.0434(8) Uani 1 1 d . . . . .
C9 C 0.5995(4) 0.7873(3) 0.28475(16) 0.0201(7) Uani 1 1 d . . . . .
C10 C 1.0247(5) 0.7335(3) 0.2412(2) 0.0330(9) Uani 1 1 d . . . . .
C11 C 1.0949(4) 0.6687(4) 0.3393(2) 0.0329(9) Uani 1 1 d . . . . .
C12 C 0.5183(5) 0.8326(3) 0.38804(18) 0.0279(8) Uani 1 1 d . . . . .
C13 C 0.5761(6) 0.9032(3) 0.29005(17) 0.0310(9) Uani 1 1 d . . . . .
C14 C 0.4820(5) 0.7240(3) 0.18056(17) 0.0272(8) Uani 1 1 d D . . . .
H14A H 0.417544 0.672432 0.206027 0.033 Uiso 0.556(14) 1 calc R U P A 1
H14B H 0.420519 0.790976 0.180651 0.033 Uiso 0.556(14) 1 calc R U P A 1
H14C H 0.427265 0.660385 0.197839 0.033 Uiso 0.444(14) 1 calc R U P A 2
H14D H 0.408318 0.784830 0.186407 0.033 Uiso 0.444(14) 1 calc R U P A 2
C15 C 0.4887(16) 0.6852(13) 0.1100(4) 0.031(3) Uani 0.556(14) 1 d D . P A 1
H15A H 0.554159 0.734865 0.083526 0.037 Uiso 0.556(14) 1 calc R U P A 1
H15B H 0.543103 0.615739 0.108899 0.037 Uiso 0.556(14) 1 calc R U P A 1
C15A C 0.520(2) 0.7094(18) 0.1082(5) 0.031(3) Uani 0.444(14) 1 d D . P A 2
H15C H 0.564536 0.776312 0.090973 0.037 Uiso 0.444(14) 1 calc R U P A 2
H15D H 0.605499 0.655208 0.104049 0.037 Uiso 0.444(14) 1 calc R U P A 2
C16 C 0.3227(16) 0.6752(12) 0.0798(5) 0.038(3) Uani 0.556(14) 1 d D . P A 1
H16A H 0.275128 0.746372 0.074907 0.046 Uiso 0.556(14) 1 calc R U P A 1
H16B H 0.252307 0.634597 0.109994 0.046 Uiso 0.556(14) 1 calc R U P A 1
C16A C 0.379(2) 0.6776(18) 0.0660(6) 0.043(4) Uani 0.444(14) 1 d D . P A 2
H16C H 0.292547 0.730416 0.072566 0.052 Uiso 0.444(14) 1 calc R U P A 2
H16D H 0.337785 0.609756 0.083162 0.052 Uiso 0.444(14) 1 calc R U P A 2
C17 C 0.3245(13) 0.6216(7) 0.0135(4) 0.042(3) Uani 0.556(14) 1 d D . P A 1
H17A H 0.373262 0.550830 0.018421 0.050 Uiso 0.556(14) 1 calc R U P A 1
H17B H 0.211531 0.612133 -0.001632 0.050 Uiso 0.556(14) 1 calc R U P A 1
C17A C 0.4031(18) 0.6650(14) -0.0068(6) 0.059(4) Uani 0.444(14) 1 d D . P A 2
H17C H 0.401234 0.735872 -0.027013 0.070 Uiso 0.444(14) 1 calc R U P A 2
H17D H 0.512351 0.635198 -0.014203 0.070 Uiso 0.444(14) 1 calc R U P A 2
C18A C 0.2832(16) 0.5974(11) -0.0422(6) 0.058(4) Uani 0.444(14) 1 d D . P A 2
H18A H 0.307027 0.598129 -0.089399 0.087 Uiso 0.444(14) 1 calc R U P A 2
H18B H 0.173705 0.624727 -0.034755 0.087 Uiso 0.444(14) 1 calc R U P A 2
H18C H 0.290159 0.525032 -0.025651 0.087 Uiso 0.444(14) 1 calc R U P A 2
C18 C 0.4163(16) 0.6810(9) -0.0378(5) 0.052(3) Uani 0.556(14) 1 d D . P A 1
H18D H 0.396435 0.649279 -0.080971 0.078 Uiso 0.556(14) 1 calc R U P A 1
H18E H 0.532312 0.678178 -0.027841 0.078 Uiso 0.556(14) 1 calc R U P A 1
H18F H 0.380309 0.754583 -0.038209 0.078 Uiso 0.556(14) 1 calc R U P A 1
C19 C 0.6823(5) 0.5334(3) 0.46837(17) 0.0256(7) Uani 1 1 d . . . . .
H19A H 0.630747 0.469078 0.450549 0.031 Uiso 1 1 calc R U . . .
H19B H 0.784097 0.511685 0.490178 0.031 Uiso 1 1 calc R U . . .
C20 C 0.5703(5) 0.5800(3) 0.52029(18) 0.0310(9) Uani 1 1 d . . . . .
H20A H 0.606034 0.652539 0.530754 0.037 Uiso 1 1 calc R U . . .
H20B H 0.458995 0.584001 0.502432 0.037 Uiso 1 1 calc R U . . .
C21 C 0.5692(7) 0.5151(4) 0.5825(2) 0.0433(11) Uani 1 1 d . . . . .
H21A H 0.678601 0.517248 0.602341 0.052 Uiso 1 1 calc R U . . .
H21B H 0.545574 0.440940 0.570903 0.052 Uiso 1 1 calc R U . . .
C22 C 0.4473(8) 0.5515(4) 0.6331(2) 0.0491(13) Uani 1 1 d . . . . .
H22A H 0.339152 0.553132 0.613341 0.074 Uiso 1 1 calc R U . . .
H22B H 0.476297 0.622205 0.648437 0.074 Uiso 1 1 calc R U . . .
H22C H 0.447514 0.502643 0.670465 0.074 Uiso 1 1 calc R U . . .

loop_
_atom_site_aniso_label
_atom_site_aniso_U_11
_atom_site_aniso_U_22
_atom_site_aniso_U_33
_atom_site_aniso_U_23
_atom_site_aniso_U_13
_atom_site_aniso_U_12
O1 0.0276(15) 0.054(2) 0.0447(17) -0.0008(15) 0.0077(13) -0.0134(13)
C1 0.0304(18) 0.0198(15) 0.0172(14) -0.0011(12) 0.0005(13) -0.0019(14)
C2 0.0254(18) 0.0231(16) 0.0199(14) -0.0063(12) 0.0016(14) 0.0007(14)
O2 0.0475(19) 0.054(2) 0.0436(17) 0.0110(15) 0.0114(15) -0.0155(16)
C3 0.0220(17) 0.0248(16) 0.0240(16) -0.0028(13) 0.0052(13) 0.0011(14)
O3 0.0265(16) 0.077(2) 0.0472(18) -0.0018(17) -0.0089(14) -0.0026(16)
C4 0.0177(17) 0.0285(16) 0.0253(16) -0.0042(13) 0.0006(13) 0.0041(13)
O4 0.0307(14) 0.0220(11) 0.0437(15) -0.0055(11) 0.0015(12) 0.0020(11)
O5 0.0237(13) 0.0268(12) 0.0229(11) 0.0006(9) -0.0066(9) -0.0049(10)
C5 0.0206(17) 0.0269(17) 0.0264(16) 0.0011(14) -0.0028(14) 0.0031(13)
C6 0.0184(17) 0.0226(16) 0.0199(15) 0.0019(12) -0.0031(12) -0.0002(12)
O6 0.0533(19) 0.0265(13) 0.0294(14) -0.0070(11) -0.0010(13) 0.0158(12)
C7 0.0171(16) 0.0249(16) 0.0197(15) 0.0010(12) -0.0017(12) -0.0021(13)
O7 0.0484(18) 0.0509(17) 0.0242(13) -0.0102(12) 0.0094(13) 0.0100(15)
C8 0.0194(16) 0.0234(16) 0.0192(14) -0.0023(12) -0.0028(12) 0.0053(13)
O8 0.070(2) 0.0244(13) 0.0361(14) 0.0046(12) -0.0048(16) 0.0094(14)
C9 0.0194(16) 0.0190(15) 0.0218(16) -0.0012(12) -0.0018(12) 0.0032(13)
C10 0.026(2) 0.038(2) 0.035(2) -0.0015(17) 0.0113(16) -0.0049(16)
C11 0.0166(17) 0.045(2) 0.038(2) -0.0028(17) 0.0020(16) 0.0042(16)
C12 0.0277(18) 0.0310(17) 0.0250(16) -0.0070(14) -0.0012(14) 0.0068(15)
C13 0.046(2) 0.0220(18) 0.0250(18) -0.0032(14) -0.0064(16) 0.0103(17)
C14 0.0296(19) 0.0284(18) 0.0234(16) 0.0018(13) -0.0050(14) 0.0032(14)
C15 0.036(5) 0.031(8) 0.025(2) -0.005(3) -0.009(2) -0.007(4)
C15A 0.036(5) 0.031(8) 0.025(2) -0.005(3) -0.009(2) -0.007(4)
C16 0.039(8) 0.047(5) 0.028(5) 0.008(4) -0.014(4) -0.013(6)
C16A 0.037(10) 0.056(7) 0.036(7) 0.013(6) -0.014(6) -0.015(8)
C17 0.056(6) 0.043(4) 0.026(4) 0.000(3) -0.013(4) -0.006(4)
C17A 0.062(8) 0.085(10) 0.029(7) -0.001(8) 0.004(7) -0.020(9)
C18A 0.060(8) 0.073(8) 0.040(6) -0.011(5) -0.012(6) 0.009(7)
C18 0.065(6) 0.060(6) 0.031(5) 0.005(5) 0.004(5) 0.002(5)
C19 0.0248(17) 0.0267(16) 0.0253(16) 0.0070(14) 0.0005(14) 0.0025(14)
C20 0.036(2) 0.0339(18) 0.0227(17) 0.0095(14) 0.0055(15) 0.0019(17)
C21 0.050(3) 0.051(3) 0.0285(19) 0.0183(19) 0.0044(18) 0.012(2)
C22 0.071(3) 0.047(2) 0.030(2) 0.0050(18) 0.016(2) 0.000(2)

loop_
_atom_type_symbol
_atom_type_description
_atom_type_scat_dispersion_real
_atom_type_scat_dispersion_imag
_atom_type_scat_source
C C 0.0181 0.0091 'International Tables Vol C Tables 4.2.6.8 and 6.1.1.4'
H H 0.0000 0.0000 'International Tables Vol C Tables 4.2.6.8 and 6.1.1.4'
O O 0.0492 0.0322 'International Tables Vol C Tables 4.2.6.8 and 6.1.1.4'

loop_
_exptl_crystal_face_index_h
_exptl_crystal_face_index_k
_exptl_crystal_face_index_l
_exptl_crystal_face_perp_dist
-5.00 0.00 4.00 0.1460
-4.00 -2.00 5.00 0.1290
-4.00 3.00 -4.00 0.1330
-1.00 -3.00 -5.00 0.0860
0.00 2.00 -3.00 0.0930
0.00 -3.00 5.00 0.0880
0.00 -4.00 3.00 0.0900
1.00 3.00 5.00 0.1110
5.00 1.00 -5.00 0.0700

loop_
_geom_angle_atom_site_label_1
_geom_angle_atom_site_label_2
_geom_angle_atom_site_label_3
_geom_angle
_geom_angle_site_symmetry_1
_geom_angle_site_symmetry_3
_geom_angle_publ_flag
C10 O1 C11 107.3(3) . . ?
C2 C1 H1 107.2 . . ?
C9 C1 H1 107.2 . . ?
C9 C1 C2 114.2(3) . . ?
C9 C1 C14 108.6(3) . . ?
C14 C1 H1 107.2 . . ?
C14 C1 C2 112.1(3) . . ?
C1 C2 H2A 109.2 . . ?
C1 C2 H2B 109.2 . . ?
H2A C2 H2B 107.9 . . ?
C3 C2 C1 112.2(3) . . ?
C3 C2 H2A 109.2 . . ?
C3 C2 H2B 109.2 . . ?
C2 C3 C10 121.0(3) . . ?
C4 C3 C2 132.2(3) . . ?
C4 C3 C10 106.7(4) . . ?
C3 C4 C5 130.9(3) . . ?
C3 C4 C11 108.1(3) . . ?
C11 C4 C5 121.0(3) . . ?
C5 O4 H4 109.5 . . ?
C6 O5 H5 109.5 . . ?
C4 C5 H5A 107.9 . . ?
C4 C5 C6 111.6(3) . . ?
O4 C5 C4 112.3(3) . . ?
O4 C5 H5A 108.0 . . ?
O4 C5 C6 108.9(3) . . ?
C6 C5 H5A 107.9 . . ?
O5 C6 C5 107.3(3) . . ?
O5 C6 C7 107.5(3) . . ?
O5 C6 C19 111.6(3) . . ?
C5 C6 C7 110.9(3) . . ?
C19 C6 C5 108.3(3) . . ?
C19 C6 C7 111.1(3) . . ?
C13 O6 C12 107.1(3) . . ?
C6 C7 H7A 108.6 . . ?
C6 C7 H7B 108.6 . . ?
H7A C7 H7B 107.6 . . ?
C8 C7 C6 114.7(3) . . ?
C8 C7 H7A 108.6 . . ?
C8 C7 H7B 108.6 . . ?
C9 C8 C7 134.0(3) . . ?
C9 C8 C12 106.9(3) . . ?
C12 C8 C7 118.9(3) . . ?
C8 C9 C1 134.4(3) . . ?
C8 C9 C13 107.8(3) . . ?
C13 C9 C1 117.7(3) . . ?
O1 C10 C3 109.7(3) . . ?
O2 C10 O1 121.9(4) . . ?
O2 C10 C3 128.4(4) . . ?
O1 C11 C4 108.2(3) . . ?
O3 C11 O1 120.9(4) . . ?
O3 C11 C4 130.9(4) . . ?
O6 C12 C8 109.2(3) . . ?
O7 C12 O6 120.4(4) . . ?
O7 C12 C8 130.4(4) . . ?
O6 C13 C9 108.8(3) . . ?
O8 C13 O6 121.6(3) . . ?
O8 C13 C9 129.7(4) . . ?
C1 C14 H14A 107.4 . . ?
C1 C14 H14B 107.4 . . ?
C1 C14 H14C 109.8 . . ?
C1 C14 H14D 109.8 . . ?
H14A C14 H14B 107.0 . . ?
H14C C14 H14D 108.3 . . ?
C15 C14 C1 119.6(6) . . ?
C15 C14 H14A 107.4 . . ?
C15 C14 H14B 107.4 . . ?
C15A C14 C1 109.3(7) . . ?
C15A C14 H14C 109.8 . . ?
C15A C14 H14D 109.8 . . ?
C14 C15 H15A 109.1 . . ?
C14 C15 H15B 109.1 . . ?
H15A C15 H15B 107.9 . . ?
C16 C15 C14 112.3(9) . . ?
C16 C15 H15A 109.1 . . ?
C16 C15 H15B 109.1 . . ?
C14 C15A H15C 108.4 . . ?
C14 C15A H15D 108.4 . . ?
H15C C15A H15D 107.5 . . ?
C16A C15A C14 115.4(11) . . ?
C16A C15A H15C 108.4 . . ?
C16A C15A H15D 108.4 . . ?
C15 C16 H16A 109.0 . . ?
C15 C16 H16B 109.0 . . ?
C15 C16 C17 113.1(10) . . ?
H16A C16 H16B 107.8 . . ?
C17 C16 H16A 109.0 . . ?
C17 C16 H16B 109.0 . . ?
C15A C16A H16C 107.5 . . ?
C15A C16A H16D 107.5 . . ?
C15A C16A C17A 119.4(12) . . ?
H16C C16A H16D 107.0 . . ?
C17A C16A H16C 107.5 . . ?
C17A C16A H16D 107.5 . . ?
C16 C17 H17A 108.8 . . ?
C16 C17 H17B 108.8 . . ?
H17A C17 H17B 107.7 . . ?
C18 C17 C16 113.7(8) . . ?
C18 C17 H17A 108.8 . . ?
C18 C17 H17B 108.8 . . ?
C16A C17A H17C 108.1 . . ?
C16A C17A H17D 108.1 . . ?
H17C C17A H17D 107.3 . . ?
C18A C17A C16A 116.7(13) . . ?
C18A C17A H17C 108.1 . . ?
C18A C17A H17D 108.1 . . ?
C17A C18A H18A 109.5 . . ?
C17A C18A H18B 109.5 . . ?
C17A C18A H18C 109.5 . . ?
H18A C18A H18B 109.5 . . ?
H18A C18A H18C 109.5 . . ?
H18B C18A H18C 109.5 . . ?
C17 C18 H18D 109.5 . . ?
C17 C18 H18E 109.5 . . ?
C17 C18 H18F 109.5 . . ?
H18D C18 H18E 109.5 . . ?
H18D C18 H18F 109.5 . . ?
H18E C18 H18F 109.5 . . ?
C6 C19 H19A 108.3 . . ?
C6 C19 H19B 108.3 . . ?
H19A C19 H19B 107.4 . . ?
C20 C19 C6 116.1(3) . . ?
C20 C19 H19A 108.3 . . ?
C20 C19 H19B 108.3 . . ?
C19 C20 H20A 109.2 . . ?
C19 C20 H20B 109.2 . . ?
H20A C20 H20B 107.9 . . ?
C21 C20 C19 111.9(3) . . ?
C21 C20 H20A 109.2 . . ?
C21 C20 H20B 109.2 . . ?
C20 C21 H21A 108.7 . . ?
C20 C21 H21B 108.7 . . ?
C20 C21 C22 114.1(4) . . ?
H21A C21 H21B 107.6 . . ?
C22 C21 H21A 108.7 . . ?
C22 C21 H21B 108.7 . . ?
C21 C22 H22A 109.5 . . ?
C21 C22 H22B 109.5 . . ?
C21 C22 H22C 109.5 . . ?
H22A C22 H22B 109.5 . . ?
H22A C22 H22C 109.5 . . ?
H22B C22 H22C 109.5 . . ?

loop_
_geom_bond_atom_site_label_1
_geom_bond_atom_site_label_2
_geom_bond_distance
_geom_bond_site_symmetry_2
_geom_bond_publ_flag
O1 C10 1.372(6) . ?
O1 C11 1.403(5) . ?
C1 H1 1.0000 . ?
C1 C2 1.539(5) . ?
C1 C9 1.499(4) . ?
C1 C14 1.536(5) . ?
C2 H2A 0.9900 . ?
C2 H2B 0.9900 . ?
C2 C3 1.484(5) . ?
O2 C10 1.198(5) . ?
C3 C4 1.346(5) . ?
C3 C10 1.489(5) . ?
O3 C11 1.186(5) . ?
C4 C5 1.499(5) . ?
C4 C11 1.483(5) . ?
O4 H4 0.8400 . ?
O4 C5 1.418(4) . ?
O5 H5 0.8400 . ?
O5 C6 1.424(4) . ?
C5 H5A 1.0000 . ?
C5 C6 1.555(5) . ?
C6 C7 1.556(5) . ?
C6 C19 1.529(4) . ?
O6 C12 1.391(5) . ?
O6 C13 1.390(5) . ?
C7 H7A 0.9900 . ?
C7 H7B 0.9900 . ?
C7 C8 1.489(5) . ?
O7 C12 1.190(5) . ?
C8 C9 1.345(5) . ?
C8 C12 1.489(5) . ?
O8 C13 1.187(5) . ?
C9 C13 1.487(5) . ?
C14 H14A 0.9900 . ?
C14 H14B 0.9900 . ?
C14 H14C 0.9900 . ?
C14 H14D 0.9900 . ?
C14 C15 1.517(8) . ?
C14 C15A 1.515(9) . ?
C15 H15A 0.9900 . ?
C15 H15B 0.9900 . ?
C15 C16 1.508(10) . ?
C15A H15C 0.9900 . ?
C15A H15D 0.9900 . ?
C15A C16A 1.501(10) . ?
C16 H16A 0.9900 . ?
C16 H16B 0.9900 . ?
C16 C17 1.510(10) . ?
C16A H16C 0.9900 . ?
C16A H16D 0.9900 . ?
C16A C17A 1.501(11) . ?
C17 H17A 0.9900 . ?
C17 H17B 0.9900 . ?
C17 C18 1.493(9) . ?
C17A H17C 0.9900 . ?
C17A H17D 0.9900 . ?
C17A C18A 1.495(10) . ?
C18A H18A 0.9800 . ?
C18A H18B 0.9800 . ?
C18A H18C 0.9800 . ?
C18 H18D 0.9800 . ?
C18 H18E 0.9800 . ?
C18 H18F 0.9800 . ?
C19 H19A 0.9900 . ?
C19 H19B 0.9900 . ?
C19 C20 1.523(5) . ?
C20 H20A 0.9900 . ?
C20 H20B 0.9900 . ?
C20 C21 1.509(5) . ?
C21 H21A 0.9900 . ?
C21 H21B 0.9900 . ?
C21 C22 1.512(7) . ?
C22 H22A 0.9800 . ?
C22 H22B 0.9800 . ?
C22 H22C 0.9800 . ?

loop_
_geom_hbond_atom_site_label_D
_geom_hbond_atom_site_label_H
_geom_hbond_atom_site_label_A
_geom_hbond_distance_DH
_geom_hbond_distance_HA
_geom_hbond_distance_DA
_geom_hbond_angle_DHA
_geom_hbond_site_symmetry_A
_geom_hbond_publ_flag
O4 H4 O2 0.84 2.01 2.841(4) 172.5 4_745 yes

loop_
_geom_torsion_atom_site_label_1
_geom_torsion_atom_site_label_2
_geom_torsion_atom_site_label_3
_geom_torsion_atom_site_label_4
_geom_torsion
_geom_torsion_site_symmetry_1
_geom_torsion_site_symmetry_2
_geom_torsion_site_symmetry_3
_geom_torsion_site_symmetry_4
_geom_torsion_publ_flag
C1 C2 C3 C4 107.4(4) . . . . ?
C1 C2 C3 C10 -67.8(4) . . . . ?
C1 C9 C13 O6 174.1(3) . . . . ?
C1 C9 C13 O8 -7.5(7) . . . . ?
C1 C14 C15 C16 -177.6(9) . . . . ?
C1 C14 C15A C16A 173.2(15) . . . . ?
C2 C1 C9 C8 -34.3(6) . . . . ?
C2 C1 C9 C13 148.7(3) . . . . ?
C2 C1 C14 C15 -56.5(8) . . . . ?
C2 C1 C14 C15A -68.9(10) . . . . ?
C2 C3 C4 C5 3.0(6) . . . . ?
C2 C3 C4 C11 -177.3(4) . . . . ?
C2 C3 C10 O1 178.2(3) . . . . ?
C2 C3 C10 O2 -1.2(6) . . . . ?
C3 C4 C5 O4 37.4(5) . . . . ?
C3 C4 C5 C6 -85.2(5) . . . . ?
C3 C4 C11 O1 0.9(4) . . . . ?
C3 C4 C11 O3 -179.2(5) . . . . ?
C4 C3 C10 O1 1.9(4) . . . . ?
C4 C3 C10 O2 -177.4(4) . . . . ?
C4 C5 C6 O5 -42.3(4) . . . . ?
C4 C5 C6 C7 74.9(4) . . . . ?
C4 C5 C6 C19 -163.0(3) . . . . ?
O4 C5 C6 O5 -166.9(3) . . . . ?
O4 C5 C6 C7 -49.7(4) . . . . ?
O4 C5 C6 C19 72.5(3) . . . . ?
O5 C6 C7 C8 21.2(4) . . . . ?
O5 C6 C19 C20 57.3(4) . . . . ?
C5 C4 C11 O1 -179.4(3) . . . . ?
C5 C4 C11 O3 0.5(7) . . . . ?
C5 C6 C7 C8 -95.8(3) . . . . ?
C5 C6 C19 C20 175.3(3) . . . . ?
C6 C7 C8 C9 102.3(5) . . . . ?
C6 C7 C8 C12 -83.3(4) . . . . ?
C6 C19 C20 C21 -165.4(4) . . . . ?
C7 C6 C19 C20 -62.7(4) . . . . ?
C7 C8 C9 C1 1.4(7) . . . . ?
C7 C8 C9 C13 178.6(4) . . . . ?
C7 C8 C12 O6 -178.6(3) . . . . ?
C7 C8 C12 O7 0.4(7) . . . . ?
C8 C9 C13 O6 -3.7(5) . . . . ?
C8 C9 C13 O8 174.7(5) . . . . ?
C9 C1 C2 C3 -51.2(4) . . . . ?
C9 C1 C14 C15 176.4(8) . . . . ?
C9 C1 C14 C15A 164.1(10) . . . . ?
C9 C8 C12 O6 -2.8(4) . . . . ?
C9 C8 C12 O7 176.2(4) . . . . ?
C10 O1 C11 O3 -179.6(4) . . . . ?
C10 O1 C11 C4 0.3(4) . . . . ?
C10 C3 C4 C5 178.6(4) . . . . ?
C10 C3 C4 C11 -1.6(4) . . . . ?
C11 O1 C10 O2 178.1(4) . . . . ?
C11 O1 C10 C3 -1.3(4) . . . . ?
C11 C4 C5 O4 -142.3(3) . . . . ?
C11 C4 C5 C6 95.1(4) . . . . ?
C12 O6 C13 O8 -176.7(4) . . . . ?
C12 O6 C13 C9 1.8(5) . . . . ?
C12 C8 C9 C1 -173.4(4) . . . . ?
C12 C8 C9 C13 3.8(4) . . . . ?
C13 O6 C12 O7 -178.6(4) . . . . ?
C13 O6 C12 C8 0.4(5) . . . . ?
C14 C1 C2 C3 -175.3(3) . . . . ?
C14 C1 C9 C8 91.5(5) . . . . ?
C14 C1 C9 C13 -85.5(4) . . . . ?
C14 C15 C16 C17 -171.4(11) . . . . ?
C14 C15A C16A C17A 177.8(17) . . . . ?
C15 C16 C17 C18 -63.4(14) . . . . ?
C15A C16A C17A C18A 158.2(18) . . . . ?
C19 C6 C7 C8 143.7(3) . . . . ?
C19 C20 C21 C22 -174.1(4) . . . . ?
